data_4038489
loop_
_publ_author_name
'Wang, Yu-Jiang'
'Li, Xiao-Xiao'
'Chen, Zili'

_publ_section_title
;
 Gold-Catalyzed Diastereoselective Formal Intermolecular [4 + 2 + 1]
 Cycloaddition of 1,3-Dien-8-yne with Diazo Ester.
;
_journal_name_full 'The Journal of organic chemistry'
_journal_paper_doi 10.1021/acs.joc.0c00146
_journal_year 2020
_chemical_formula_moiety 'C18 H20 O3'
_chemical_formula_sum 'C18 H20 O3'
_chemical_formula_weight 284.34
_space_group_crystal_system monoclinic
_space_group_IT_number 14
_space_group_name_Hall '-P 2yn'
_space_group_name_H-M_alt 'P 1 21/n 1'
_atom_sites_solution_hydrogens geom
_audit_creation_date 2019-12-02
_audit_creation_method
;
Olex2 1.2
(compiled 2018.05.29 svn.r3508 for OlexSys, GUI svn.r5506)
;
_cell_angle_alpha 90
_cell_angle_beta 94.557(12)
_cell_angle_gamma 90
_cell_formula_units_Z 4
_cell_length_a 10.274(4)
_cell_length_b 10.309(3)
_cell_length_c 14.243(5)
_cell_measurement_reflns_used 5147
_cell_measurement_temperature 298(2)
_cell_measurement_theta_max 27.256
_cell_measurement_theta_min 2.543
_cell_volume 1503.8(9)
_computing_cell_refinement 'SAINT V8.38A (?, 2016)'
_computing_data_reduction 'SAINT V8.38A (?, 2016)'
_computing_molecular_graphics 'Olex2 (Dolomanov et al., 2009)'
_computing_publication_material 'Olex2 (Dolomanov et al., 2009)'
_computing_structure_refinement 'ShelXL (Sheldrick, 2015)'
_computing_structure_solution 'SHELXT 2014/5 (Sheldrick, 2014)'
_diffrn_ambient_temperature 298.01
_diffrn_measured_fraction_theta_full 0.988
_diffrn_measured_fraction_theta_max 0.982
_diffrn_measurement_device_type 'Bruker APEX-II CCD'
_diffrn_measurement_method '\f and \w scans'
_diffrn_radiation_type MoK\a
_diffrn_radiation_wavelength 0.71073
_diffrn_reflns_av_R_equivalents 0.0404
_diffrn_reflns_av_unetI/netI 0.0376
_diffrn_reflns_Laue_measured_fraction_full 0.988
_diffrn_reflns_Laue_measured_fraction_max 0.982
_diffrn_reflns_limit_h_max 13
_diffrn_reflns_limit_h_min -13
_diffrn_reflns_limit_k_max 13
_diffrn_reflns_limit_k_min -13
_diffrn_reflns_limit_l_max 18
_diffrn_reflns_limit_l_min -16
_diffrn_reflns_number 13676
_diffrn_reflns_point_group_measured_fraction_full 0.988
_diffrn_reflns_point_group_measured_fraction_max 0.982
_diffrn_reflns_theta_full 25.242
_diffrn_reflns_theta_max 27.585
_diffrn_reflns_theta_min 2.442
_diffrn_standards_number 0
_exptl_absorpt_coefficient_mu 0.084
_exptl_absorpt_correction_T_max 0.7456
_exptl_absorpt_correction_T_min 0.6025
_exptl_absorpt_correction_type multi-scan
_exptl_absorpt_process_details
'SADABS-2016/2 (Bruker,2016/2) was used for absorption correction. wR2(int) was 0.0821 before and 0.0512 after correction. The Ratio of minimum to maximum transmission is 0.8081. The \l/2 correction factor is Not present.'
_exptl_crystal_colour 'clear light colourless'
_exptl_crystal_colour_lustre clear
_exptl_crystal_colour_modifier light
_exptl_crystal_colour_primary colourless
_exptl_crystal_density_diffrn 1.256
_exptl_crystal_description block
_exptl_crystal_F_000 608
_exptl_crystal_size_max 0.14
_exptl_crystal_size_mid 0.13
_exptl_crystal_size_min 0.12
_refine_diff_density_max 0.423
_refine_diff_density_min -0.266
_refine_diff_density_rms 0.047
_refine_ls_extinction_method none
_refine_ls_goodness_of_fit_ref 1.024
_refine_ls_hydrogen_treatment constr
_refine_ls_matrix_type full
_refine_ls_number_parameters 192
_refine_ls_number_reflns 3418
_refine_ls_number_restraints 0
_refine_ls_restrained_S_all 1.024
_refine_ls_R_factor_all 0.0862
_refine_ls_R_factor_gt 0.0547
_refine_ls_shift/su_max 0.000
_refine_ls_shift/su_mean 0.000
_refine_ls_structure_factor_coef Fsqd
_refine_ls_weighting_details 'w=1/[\s^2^(Fo^2^)+(0.0751P)^2^+0.6842P] where P=(Fo^2^+2Fc^2^)/3'
_refine_ls_weighting_scheme calc
_refine_ls_wR_factor_gt 0.1390
_refine_ls_wR_factor_ref 0.1634
_reflns_Friedel_coverage 0.000
_reflns_number_gt 2384
_reflns_number_total 3418
_reflns_threshold_expression 'I > 2\s(I)'
_cod_data_source_file jo0c00146_si_002.cif
_cod_data_source_block mo_wyj1973_0m_a
_cod_original_cell_volume 1503.7(9)
_cod_database_code 4038489
_shelx_shelxl_version_number 2018/1
_shelx_space_group_comment
;
The symmetry employed for this shelxl refinement is uniquely defined
by the following loop, which should always be used as a source of
symmetry information in preference to the above space-group names.
They are only intended as comments.
;
_shelx_estimated_absorpt_t_max 0.990
_shelx_estimated_absorpt_t_min 0.988
_olex2_refinement_description
;
1. Fixed Uiso
 At 1.2 times of:
  All C(H) groups, All C(H,H) groups
 At 1.5 times of:
  All C(H,H,H) groups
2.a Ternary CH refined with riding coordinates:
 C009(H009), C00E(H00E)
2.b Secondary CH2 refined with riding coordinates:
 C00H(H00A,H00H), C00L(H00P,H00Q)
2.c Aromatic/amide H refined with riding coordinates:
 C005(H005), C007(H007), C00B(H00B), C00C(H00C), C00D(H00D), C00F(H00F),
 C00G(H00G), C00I(H00I)
2.d Idealised Me refined as rotating group:
 C00J(H00J,H00K,H00L), C00K(H00M,H00N,H00O)
;
_olex2_submission_special_instructions 'No special instructions were received'

loop_
_space_group_symop_operation_xyz
'x, y, z'
'-x+1/2, y+1/2, -z+1/2'
'-x, -y, -z'
'x-1/2, -y-1/2, z-1/2'

loop_
_atom_site_label
_atom_site_type_symbol
_atom_site_fract_x
_atom_site_fract_y
_atom_site_fract_z
_atom_site_U_iso_or_equiv
_atom_site_adp_type
_atom_site_occupancy
_atom_site_site_symmetry_order
_atom_site_calc_flag
_atom_site_refinement_flags_posn
_atom_site_refinement_flags_adp
_atom_site_refinement_flags_occupancy
_atom_site_disorder_assembly
_atom_site_disorder_group
O001 O 0.45983(14) 0.44839(14) 0.17487(11) 0.0492(4) Uani 1 1 d . . . . .
O002 O 0.63402(14) 0.35659(16) 0.25021(12) 0.0573(4) Uani 1 1 d . . . . .
O003 O 0.19768(17) 0.19512(18) 0.51613(12) 0.0663(5) Uani 1 1 d . . . . .
C004 C 0.33917(17) 0.20661(17) 0.14899(12) 0.0315(4) Uani 1 1 d . . . . .
C005 C 0.34866(17) 0.28948(18) 0.31386(13) 0.0326(4) Uani 1 1 d . . . . .
H005 H 0.302679 0.365130 0.298117 0.039 Uiso 1 1 calc R . . . .
C006 C 0.42994(16) 0.23701(17) 0.23684(12) 0.0307(4) Uani 1 1 d . . . . .
C007 C 0.3774(2) 0.2218(2) 0.05804(13) 0.0417(5) Uani 1 1 d . . . . .
H007 H 0.460641 0.252706 0.049237 0.050 Uiso 1 1 calc R . . . .
C008 C 0.33323(17) 0.24455(19) 0.39930(13) 0.0355(4) Uani 1 1 d . . . . .
C009 C 0.51419(17) 0.11688(19) 0.26851(13) 0.0357(4) Uani 1 1 d . . . . .
H009 H 0.572676 0.143734 0.322735 0.043 Uiso 1 1 calc R . . . .
C00A C 0.52218(18) 0.35126(19) 0.22045(13) 0.0362(4) Uani 1 1 d . . . . .
C00B C 0.21521(19) 0.15801(19) 0.15955(14) 0.0394(4) Uani 1 1 d . . . . .
H00B H 0.188119 0.145485 0.219658 0.047 Uiso 1 1 calc R . . . .
C00C C 0.3751(2) 0.0078(2) 0.38108(15) 0.0446(5) Uani 1 1 d . . . . .
H00C H 0.327429 -0.064350 0.397335 0.054 Uiso 1 1 calc R . . . .
C00D C 0.43147(19) 0.00730(19) 0.30093(15) 0.0415(5) Uani 1 1 d . . . . .
H00D H 0.419437 -0.064983 0.262142 0.050 Uiso 1 1 calc R . . . .
C00E C 0.3861(2) 0.1218(2) 0.44647(14) 0.0425(5) Uani 1 1 d . . . . .
H00E H 0.478022 0.134869 0.468294 0.051 Uiso 1 1 calc R . . . .
C00F C 0.2931(2) 0.1915(2) -0.01936(14) 0.0500(5) Uani 1 1 d . . . . .
H00F H 0.319827 0.202569 -0.079708 0.060 Uiso 1 1 calc R . . . .
C00G C 0.1314(2) 0.1280(2) 0.08166(17) 0.0501(5) Uani 1 1 d . . . . .
H00G H 0.048448 0.095979 0.089853 0.060 Uiso 1 1 calc R . . . .
C00H C 0.2427(2) 0.3026(2) 0.46543(15) 0.0496(5) Uani 1 1 d . . . . .
H00A H 0.288557 0.364088 0.507712 0.059 Uiso 1 1 calc R . . . .
H00H H 0.170451 0.346629 0.430883 0.059 Uiso 1 1 calc R . . . .
C00I C 0.1700(2) 0.1450(2) -0.00770(16) 0.0532(6) Uani 1 1 d . . . . .
H00I H 0.113308 0.125313 -0.059900 0.064 Uiso 1 1 calc R . . . .
C00J C 0.6000(2) 0.0682(2) 0.19294(16) 0.0535(6) Uani 1 1 d . . . . .
H00J H 0.545679 0.035946 0.140120 0.080 Uiso 1 1 calc GR . . . .
H00K H 0.655598 -0.000116 0.218439 0.080 Uiso 1 1 calc GR . . . .
H00L H 0.652651 0.138341 0.172808 0.080 Uiso 1 1 calc GR . . . .
C00K C 0.5342(3) 0.5635(2) 0.1601(2) 0.0646(7) Uani 1 1 d . . . . .
H00M H 0.605804 0.542553 0.123513 0.097 Uiso 1 1 calc GR . . . .
H00N H 0.567186 0.598203 0.219898 0.097 Uiso 1 1 calc GR . . . .
H00O H 0.479196 0.626677 0.127178 0.097 Uiso 1 1 calc GR . . . .
C00L C 0.3047(3) 0.1124(3) 0.53218(19) 0.0715(8) Uani 1 1 d . . . . .
H00P H 0.275307 0.023937 0.540053 0.086 Uiso 1 1 calc R . . . .
H00Q H 0.356829 0.138115 0.588889 0.086 Uiso 1 1 calc R . . . .

loop_
_atom_site_aniso_label
_atom_site_aniso_U_11
_atom_site_aniso_U_22
_atom_site_aniso_U_33
_atom_site_aniso_U_23
_atom_site_aniso_U_13
_atom_site_aniso_U_12
O001 0.0428(8) 0.0378(8) 0.0671(10) 0.0136(7) 0.0050(7) -0.0046(6)
O002 0.0393(8) 0.0639(11) 0.0665(10) 0.0109(8) -0.0095(7) -0.0156(7)
O003 0.0620(10) 0.0756(12) 0.0650(11) 0.0159(9) 0.0292(8) 0.0079(9)
C004 0.0322(9) 0.0277(9) 0.0339(9) 0.0016(7) -0.0004(7) 0.0035(7)
C005 0.0309(9) 0.0307(9) 0.0361(10) 0.0001(7) 0.0019(7) 0.0019(7)
C006 0.0285(9) 0.0332(9) 0.0303(9) 0.0016(7) 0.0008(7) -0.0001(7)
C007 0.0429(11) 0.0440(12) 0.0384(11) 0.0016(8) 0.0046(8) -0.0002(8)
C008 0.0334(9) 0.0368(10) 0.0363(10) -0.0006(8) 0.0018(7) -0.0019(8)
C009 0.0307(9) 0.0389(10) 0.0364(10) 0.0007(8) -0.0033(7) 0.0043(7)
C00A 0.0345(10) 0.0408(11) 0.0336(9) 0.0001(8) 0.0039(7) -0.0034(8)
C00B 0.0367(10) 0.0409(11) 0.0399(10) 0.0060(8) -0.0015(8) -0.0034(8)
C00C 0.0388(10) 0.0365(11) 0.0575(13) 0.0147(9) -0.0031(9) -0.0039(8)
C00D 0.0396(10) 0.0323(10) 0.0505(12) 0.0018(9) -0.0101(9) 0.0033(8)
C00E 0.0387(10) 0.0492(12) 0.0398(11) 0.0132(9) 0.0048(8) 0.0030(9)
C00F 0.0694(15) 0.0486(13) 0.0309(10) 0.0003(9) -0.0029(10) 0.0035(11)
C00G 0.0425(11) 0.0456(12) 0.0599(14) 0.0029(10) -0.0115(10) -0.0072(9)
C00H 0.0557(13) 0.0536(13) 0.0409(11) -0.0001(10) 0.0128(10) 0.0032(10)
C00I 0.0648(15) 0.0424(13) 0.0484(13) -0.0015(10) -0.0215(11) -0.0006(10)
C00J 0.0473(12) 0.0589(14) 0.0549(13) -0.0023(11) 0.0069(10) 0.0198(10)
C00K 0.0610(15) 0.0428(13) 0.0918(19) 0.0144(13) 0.0182(14) -0.0087(11)
C00L 0.0692(17) 0.088(2) 0.0608(15) 0.0320(14) 0.0273(13) 0.0198(15)

loop_
_atom_type_symbol
_atom_type_description
_atom_type_scat_dispersion_real
_atom_type_scat_dispersion_imag
_atom_type_scat_source
C C 0.0033 0.0016 'International Tables Vol C Tables 4.2.6.8 and 6.1.1.4'
H H 0.0000 0.0000 'International Tables Vol C Tables 4.2.6.8 and 6.1.1.4'
O O 0.0106 0.0060 'International Tables Vol C Tables 4.2.6.8 and 6.1.1.4'

loop_
_geom_angle_atom_site_label_1
_geom_angle_atom_site_label_2
_geom_angle_atom_site_label_3
_geom_angle
_geom_angle_site_symmetry_1
_geom_angle_site_symmetry_3
_geom_angle_publ_flag
C00A O001 C00K 116.91(17) . . ?
C00L O003 C00H 106.01(18) . . ?
C007 C004 C006 122.56(16) . . ?
C00B C004 C006 119.31(16) . . ?
C00B C004 C007 118.09(17) . . ?
C006 C005 H005 114.8 . . ?
C008 C005 H005 114.8 . . ?
C008 C005 C006 130.39(17) . . ?
C004 C006 C009 111.23(15) . . ?
C004 C006 C00A 111.98(15) . . ?
C005 C006 C004 109.05(14) . . ?
C005 C006 C009 113.34(15) . . ?
C005 C006 C00A 102.46(14) . . ?
C00A C006 C009 108.51(14) . . ?
C004 C007 H007 119.6 . . ?
C00F C007 C004 120.72(19) . . ?
C00F C007 H007 119.6 . . ?
C005 C008 C00E 129.49(17) . . ?
C005 C008 C00H 124.29(18) . . ?
C00H C008 C00E 105.88(16) . . ?
C006 C009 H009 107.2 . . ?
C00D C009 C006 111.76(15) . . ?
C00D C009 H009 107.2 . . ?
C00D C009 C00J 109.90(17) . . ?
C00J C009 C006 113.28(16) . . ?
C00J C009 H009 107.2 . . ?
O001 C00A C006 111.80(15) . . ?
O002 C00A O001 123.46(18) . . ?
O002 C00A C006 124.57(18) . . ?
C004 C00B H00B 119.6 . . ?
C00G C00B C004 120.77(19) . . ?
C00G C00B H00B 119.6 . . ?
C00D C00C H00C 119.2 . . ?
C00D C00C C00E 121.61(18) . . ?
C00E C00C H00C 119.2 . . ?
C009 C00D H00D 118.0 . . ?
C00C C00D C009 123.93(19) . . ?
C00C C00D H00D 118.0 . . ?
C008 C00E H00E 109.2 . . ?
C008 C00E C00L 101.92(17) . . ?
C00C C00E C008 111.92(16) . . ?
C00C C00E H00E 109.2 . . ?
C00C C00E C00L 115.2(2) . . ?
C00L C00E H00E 109.2 . . ?
C007 C00F H00F 119.8 . . ?
C00I C00F C007 120.4(2) . . ?
C00I C00F H00F 119.8 . . ?
C00B C00G H00G 119.8 . . ?
C00I C00G C00B 120.4(2) . . ?
C00I C00G H00G 119.8 . . ?
O003 C00H C008 104.54(17) . . ?
O003 C00H H00A 110.8 . . ?
O003 C00H H00H 110.8 . . ?
C008 C00H H00A 110.8 . . ?
C008 C00H H00H 110.8 . . ?
H00A C00H H00H 108.9 . . ?
C00F C00I H00I 120.2 . . ?
C00G C00I C00F 119.51(19) . . ?
C00G C00I H00I 120.2 . . ?
C009 C00J H00J 109.5 . . ?
C009 C00J H00K 109.5 . . ?
C009 C00J H00L 109.5 . . ?
H00J C00J H00K 109.5 . . ?
H00J C00J H00L 109.5 . . ?
H00K C00J H00L 109.5 . . ?
O001 C00K H00M 109.5 . . ?
O001 C00K H00N 109.5 . . ?
O001 C00K H00O 109.5 . . ?
H00M C00K H00N 109.5 . . ?
H00M C00K H00O 109.5 . . ?
H00N C00K H00O 109.5 . . ?
O003 C00L C00E 107.63(18) . . ?
O003 C00L H00P 110.2 . . ?
O003 C00L H00Q 110.2 . . ?
C00E C00L H00P 110.2 . . ?
C00E C00L H00Q 110.2 . . ?
H00P C00L H00Q 108.5 . . ?

loop_
_geom_bond_atom_site_label_1
_geom_bond_atom_site_label_2
_geom_bond_distance
_geom_bond_site_symmetry_2
_geom_bond_publ_flag
O001 C00A 1.330(2) . ?
O001 C00K 1.435(3) . ?
O002 C00A 1.194(2) . ?
O003 C00H 1.420(3) . ?
O003 C00L 1.396(3) . ?
C004 C006 1.532(2) . ?
C004 C007 1.392(3) . ?
C004 C00B 1.388(3) . ?
C005 H005 0.9300 . ?
C005 C006 1.529(2) . ?
C005 C008 1.323(3) . ?
C006 C009 1.557(3) . ?
C006 C00A 1.541(2) . ?
C007 H007 0.9300 . ?
C007 C00F 1.383(3) . ?
C008 C00E 1.513(3) . ?
C008 C00H 1.500(3) . ?
C009 H009 0.9800 . ?
C009 C00D 1.508(3) . ?
C009 C00J 1.529(3) . ?
C00B H00B 0.9300 . ?
C00B C00G 1.384(3) . ?
C00C H00C 0.9300 . ?
C00C C00D 1.321(3) . ?
C00C C00E 1.498(3) . ?
C00D H00D 0.9300 . ?
C00E H00E 0.9800 . ?
C00E C00L 1.536(3) . ?
C00F H00F 0.9300 . ?
C00F C00I 1.374(3) . ?
C00G H00G 0.9300 . ?
C00G C00I 1.374(3) . ?
C00H H00A 0.9700 . ?
C00H H00H 0.9700 . ?
C00I H00I 0.9300 . ?
C00J H00J 0.9600 . ?
C00J H00K 0.9600 . ?
C00J H00L 0.9600 . ?
C00K H00M 0.9600 . ?
C00K H00N 0.9600 . ?
C00K H00O 0.9600 . ?
C00L H00P 0.9700 . ?
C00L H00Q 0.9700 . ?

loop_
_geom_torsion_atom_site_label_1
_geom_torsion_atom_site_label_2
_geom_torsion_atom_site_label_3
_geom_torsion_atom_site_label_4
_geom_torsion
_geom_torsion_site_symmetry_1
_geom_torsion_site_symmetry_2
_geom_torsion_site_symmetry_3
_geom_torsion_site_symmetry_4
_geom_torsion_publ_flag
C004 C006 C009 C00D -65.5(2) . . . . ?
C004 C006 C009 C00J 59.3(2) . . . . ?
C004 C006 C00A O001 43.8(2) . . . . ?
C004 C006 C00A O002 -141.0(2) . . . . ?
C004 C007 C00F C00I -0.4(3) . . . . ?
C004 C00B C00G C00I 0.4(3) . . . . ?
C005 C006 C009 C00D 57.8(2) . . . . ?
C005 C006 C009 C00J -177.42(16) . . . . ?
C005 C006 C00A O001 -72.96(18) . . . . ?
C005 C006 C00A O002 102.3(2) . . . . ?
C005 C008 C00E C00C -42.7(3) . . . . ?
C005 C008 C00E C00L -166.4(2) . . . . ?
C005 C008 C00H O003 146.51(19) . . . . ?
C006 C004 C007 C00F 179.06(18) . . . . ?
C006 C004 C00B C00G -179.16(18) . . . . ?
C006 C005 C008 C00E -3.7(3) . . . . ?
C006 C005 C008 C00H -175.95(19) . . . . ?
C006 C009 C00D C00C -72.5(2) . . . . ?
C007 C004 C006 C005 146.28(17) . . . . ?
C007 C004 C006 C009 -88.0(2) . . . . ?
C007 C004 C006 C00A 33.6(2) . . . . ?
C007 C004 C00B C00G -1.2(3) . . . . ?
C007 C00F C00I C00G -0.5(3) . . . . ?
C008 C005 C006 C004 119.8(2) . . . . ?
C008 C005 C006 C009 -4.7(3) . . . . ?
C008 C005 C006 C00A -121.4(2) . . . . ?
C008 C00E C00L O003 16.0(3) . . . . ?
C009 C006 C00A O001 166.91(15) . . . . ?
C009 C006 C00A O002 -17.8(3) . . . . ?
C00A C006 C009 C00D 170.87(15) . . . . ?
C00A C006 C009 C00J -64.3(2) . . . . ?
C00B C004 C006 C005 -35.9(2) . . . . ?
C00B C004 C006 C009 89.9(2) . . . . ?
C00B C004 C006 C00A -148.54(17) . . . . ?
C00B C004 C007 C00F 1.2(3) . . . . ?
C00B C00G C00I C00F 0.4(3) . . . . ?
C00C C00E C00L O003 -105.4(2) . . . . ?
C00D C00C C00E C008 58.8(2) . . . . ?
C00D C00C C00E C00L 174.58(19) . . . . ?
C00E C008 C00H O003 -27.3(2) . . . . ?
C00E C00C C00D C009 1.8(3) . . . . ?
C00H O003 C00L C00E -34.3(3) . . . . ?
C00H C008 C00E C00C 130.67(18) . . . . ?
C00H C008 C00E C00L 7.0(2) . . . . ?
C00J C009 C00D C00C 160.82(19) . . . . ?
C00K O001 C00A O002 1.3(3) . . . . ?
C00K O001 C00A C006 176.60(18) . . . . ?
C00L O003 C00H C008 38.3(2) . . . . ?
